data_3000223
loop_
_publ_author_name
'Gines M. Esteban-Parra'
'Eider San Sebasti\'an'
'Javier Cepeda'
'Cristina S\'anchez-Gonz\'alez'
'Lorenzo Rivas'
'Juan Llopis'
'Pilar Aranda'
'Miguel Quir\'os'
'Antonio Rodr\'iguez-Di\'eguez'

_publ_section_title
;
 Anti-diabetic and anti-parasitic properties of a family of luminescent
 zinc coordination compounds based on the
 7-amino-5-methyl-1,2,4-triazolo[1,5-a]pyrimidine ligand
;
_journal_name_full 'Journal of Inorganic Biochemistry'
_journal_page_first 111235
_journal_paper_doi 10.1016/j.jinorgbio.2020.111235
_journal_volume 212
_journal_year 2020
_chemical_formula_moiety 'C12 H22 N10 O4 Zn 2+, S O4 2-, 1.5(H2 O)'
_chemical_formula_sum 'C12 H25 N10 O9.5 S Zn'
_chemical_formula_weight 558.85
_space_group_crystal_system triclinic
_space_group_IT_number 2
_space_group_name_Hall '-P 1'
_space_group_name_H-M_alt 'P -1'
_symmetry_space_group_name_Hall '-P 1'
_symmetry_space_group_name_H-M 'P -1'
_atom_sites_solution_hydrogens mixed
_audit_creation_method SHELXL-2018/3
_cell_angle_alpha 71.664(3)
_cell_angle_beta 74.549(3)
_cell_angle_gamma 76.161(3)
_cell_formula_units_Z 2
_cell_length_a 8.0644(6)
_cell_length_b 11.9048(10)
_cell_length_c 12.3145(10)
_cell_measurement_reflns_used 18022
_cell_measurement_temperature 100(2)
_cell_measurement_theta_max 28.742
_cell_measurement_theta_min 2.868
_cell_volume 1065.96(15)
_computing_cell_refinement 'Bruker ApexII'
_computing_data_collection 'Bruker ApexII'
_computing_data_reduction 'Bruker ApexII'
_computing_publication_material 'SHELXL-2018/3 (Sheldrick, 2018)'
_computing_structure_refinement 'SHELXL-2018/3 (Sheldrick, 2018)'
_computing_structure_solution 'SHELXT 2018/2 (Sheldrick, 2018)'
_diffrn_ambient_temperature 100(2)
_diffrn_measured_fraction_theta_full 0.999
_diffrn_measured_fraction_theta_max 0.997
_diffrn_measurement_device_type 'Bruker D8 Venture'
_diffrn_measurement_method 'Phi and Omega Scans'
_diffrn_radiation_type MoK\a
_diffrn_radiation_wavelength 0.71073
_diffrn_reflns_av_R_equivalents 0.0701
_diffrn_reflns_av_unetI/netI 0.0421
_diffrn_reflns_Laue_measured_fraction_full 0.999
_diffrn_reflns_Laue_measured_fraction_max 0.997
_diffrn_reflns_limit_h_max 10
_diffrn_reflns_limit_h_min -10
_diffrn_reflns_limit_k_max 16
_diffrn_reflns_limit_k_min -15
_diffrn_reflns_limit_l_max 16
_diffrn_reflns_limit_l_min -16
_diffrn_reflns_number 32729
_diffrn_reflns_point_group_measured_fraction_full 0.999
_diffrn_reflns_point_group_measured_fraction_max 0.997
_diffrn_reflns_theta_full 25.242
_diffrn_reflns_theta_max 28.743
_diffrn_reflns_theta_min 2.659
_diffrn_source 'Fine-focus sealed tube'
_exptl_absorpt_coefficient_mu 1.323
_exptl_absorpt_correction_T_max 0.7458
_exptl_absorpt_correction_T_min 0.5986
_exptl_absorpt_correction_type empirical
_exptl_absorpt_process_details 'Bruker SADABS (Bruker, 1999)'
_exptl_crystal_colour Yellow
_exptl_crystal_density_diffrn 1.741
_exptl_crystal_description Irregular
_exptl_crystal_F_000 578
_exptl_crystal_size_max 0.170
_exptl_crystal_size_mid 0.150
_exptl_crystal_size_min 0.130
_refine_diff_density_max 0.901
_refine_diff_density_min -0.944
_refine_diff_density_rms 0.136
_refine_ls_extinction_coef .
_refine_ls_extinction_method none
_refine_ls_goodness_of_fit_ref 0.935
_refine_ls_hydrogen_treatment mixed
_refine_ls_matrix_type full
_refine_ls_number_parameters 337
_refine_ls_number_reflns 5513
_refine_ls_number_restraints 6
_refine_ls_restrained_S_all 0.934
_refine_ls_R_factor_all 0.0467
_refine_ls_R_factor_gt 0.0390
_refine_ls_shift/su_max 0.000
_refine_ls_shift/su_mean 0.000
_refine_ls_structure_factor_coef Fsqd
_refine_ls_weighting_details 'w=1/[\s^2^(Fo^2^)+(0.0500P)^2^+2.5000P] where P=(Fo^2^+2Fc^2^)/3'
_refine_ls_weighting_scheme calc
_refine_ls_wR_factor_gt 0.0962
_refine_ls_wR_factor_ref 0.1021
_reflns_Friedel_coverage 0.000
_reflns_Friedel_fraction_full .
_reflns_Friedel_fraction_max .
_reflns_number_gt 4768
_reflns_number_total 5513
_reflns_threshold_expression 'I > 2\s(I)'
_cod_data_source_file zn3.cif
_cod_data_source_block zn3
_cod_depositor_comments
;
The following automatic conversions were performed:

'_exptl_absorpt_correction_type' value 'Empirical' changed to
'empirical' according to the built-in table from CIF Core dictionary
named 'cif_core.dic' version 2.4.5 from 2014-11-21.

Automatic conversion script
Id: cif_fix_values 6524 2018-11-02 12:15:13Z antanas 

 Releasing structure 3000223 into public domain as published material.
;
_cod_original_formula_sum 'C12 H25 N10 O9.50 S Zn'
_cod_database_code 3000223
_cod_database_fobs_code 3000223
_shelx_shelxl_version_number 2018/3
_shelx_space_group_comment
;
The symmetry employed for this shelxl refinement is uniquely defined
by the following loop, which should always be used as a source of
symmetry information in preference to the above space-group names.
They are only intended as comments.
;
_shelx_estimated_absorpt_t_min 0.806
_shelx_estimated_absorpt_t_max 0.847

loop_
_space_group_symop_operation_xyz
'x, y, z'
'-x, -y, -z'

loop_
_atom_site_label
_atom_site_type_symbol
_atom_site_fract_x
_atom_site_fract_y
_atom_site_fract_z
_atom_site_U_iso_or_equiv
_atom_site_adp_type
_atom_site_occupancy
_atom_site_site_symmetry_order
_atom_site_calc_flag
_atom_site_refinement_flags_posn
_atom_site_refinement_flags_adp
_atom_site_refinement_flags_occupancy
_atom_site_disorder_assembly
_atom_site_disorder_group
Zn1 Zn 0.500000 0.000000 0.500000 0.00861(9) Uani 1 2 d S . P . .
O1W O 0.3323(4) -0.0828(2) 0.6563(2) 0.0150(4) Uani 0.6 1 d . . P A 1
O2W O 0.3361(3) -0.0021(2) 0.3887(2) 0.0136(4) Uani 0.6 1 d . . P A 1
O1W' O 0.2568(5) -0.0492(4) 0.5886(3) 0.0150(4) Uani 0.4 1 d . . P A 2
O2W' O 0.4348(5) 0.0553(4) 0.3339(3) 0.0136(4) Uani 0.4 1 d . . P A 2
N1A N 0.1755(3) 0.35004(17) 0.49740(16) 0.0145(4) Uani 1 1 d . . . . .
C2A C 0.2730(3) 0.2634(2) 0.45074(19) 0.0153(4) Uani 1 1 d . . . . .
H2A H 0.276739 0.264147 0.372769 0.018 Uiso 1 1 calc R U . . .
N3A N 0.3674(2) 0.17345(17) 0.52080(16) 0.0123(4) Uani 1 1 d . . . . .
C3AA C 0.3271(3) 0.20582(18) 0.62156(18) 0.0101(4) Uani 1 1 d . . . . .
N4A N 0.3841(2) 0.14851(16) 0.72008(16) 0.0110(3) Uani 1 1 d . . . . .
C5A C 0.3143(3) 0.19985(19) 0.80967(19) 0.0110(4) Uani 1 1 d . . . . .
C6A C 0.1955(3) 0.30671(19) 0.80104(19) 0.0124(4) Uani 1 1 d . . . . .
H6A H 0.151683 0.338741 0.866750 0.015 Uiso 1 1 calc R U . . .
C7A C 0.1402(3) 0.36716(19) 0.69625(19) 0.0113(4) Uani 1 1 d . . . . .
N8A N 0.2115(2) 0.31223(16) 0.60792(16) 0.0107(3) Uani 1 1 d . . . . .
C51A C 0.3689(3) 0.1315(2) 0.92284(19) 0.0158(4) Uani 1 1 d . . . . .
H51A H 0.343776 0.049712 0.945574 0.024 Uiso 1 1 calc R U . . .
H51B H 0.304347 0.171787 0.983642 0.024 Uiso 1 1 calc R U . . .
H51C H 0.494398 0.128272 0.913415 0.024 Uiso 1 1 calc R U . . .
N71A N 0.0260(3) 0.46799(17) 0.67562(17) 0.0154(4) Uani 1 1 d . . . . .
H71A H -0.002137 0.497901 0.606601 0.019 Uiso 1 1 calc R U . . .
H71B H -0.021642 0.505012 0.730939 0.019 Uiso 1 1 calc R U . . .
Zn2 Zn 0.500000 0.500000 0.000000 0.00892(9) Uani 1 2 d S . P . .
O3W O 0.4631(2) 0.33518(14) 0.11936(14) 0.0138(3) Uani 1 1 d D . . . .
H31W H 0.365(2) 0.314(3) 0.140(3) 0.021 Uiso 1 1 d D U . . .
H32W H 0.535(3) 0.2729(18) 0.111(3) 0.021 Uiso 1 1 d D U . . .
O4W O 0.2332(2) 0.53983(15) -0.00093(15) 0.0170(3) Uani 1 1 d D . . . .
H41W H 0.162(3) 0.6010(19) -0.025(3) 0.026 Uiso 1 1 d D U . . .
H42W H 0.169(4) 0.496(2) 0.052(2) 0.026 Uiso 1 1 d D U . . .
N1B N 0.4882(2) 0.52323(16) 0.34505(16) 0.0116(3) Uani 1 1 d . . . . .
C2B C 0.5371(3) 0.49173(19) 0.24564(19) 0.0122(4) Uani 1 1 d . . . . .
H2B H 0.621681 0.422516 0.237078 0.015 Uiso 1 1 calc R U . . .
N3B N 0.4596(2) 0.56399(16) 0.15655(16) 0.0122(4) Uani 1 1 d . . . . .
C3AB C 0.3523(3) 0.65036(18) 0.20273(18) 0.0095(4) Uani 1 1 d . . . . .
N4B N 0.2470(2) 0.74728(16) 0.15326(16) 0.0114(3) Uani 1 1 d . . . . .
C5B C 0.1536(3) 0.81766(19) 0.22353(19) 0.0118(4) Uani 1 1 d . . . . .
C6B C 0.1598(3) 0.79317(19) 0.34068(19) 0.0128(4) Uani 1 1 d . . . . .
H6B H 0.087127 0.844561 0.386295 0.015 Uiso 1 1 calc R U . . .
C7B C 0.2725(3) 0.69329(19) 0.39137(18) 0.0109(4) Uani 1 1 d . . . . .
N8B N 0.3686(2) 0.62537(16) 0.31674(15) 0.0094(3) Uani 1 1 d . . . . .
C51B C 0.0409(3) 0.9301(2) 0.1681(2) 0.0150(4) Uani 1 1 d . . . . .
H51D H 0.106082 0.996981 0.140116 0.023 Uiso 1 1 calc R U . . .
H51E H -0.064163 0.948280 0.226010 0.023 Uiso 1 1 calc R U . . .
H51F H 0.007296 0.918305 0.102166 0.023 Uiso 1 1 calc R U . . .
N71B N 0.2978(3) 0.65951(18) 0.49981(16) 0.0148(4) Uani 1 1 d . . . . .
H71C H 0.374287 0.595220 0.522179 0.018 Uiso 1 1 calc R U . . .
H71D H 0.238038 0.701358 0.549482 0.018 Uiso 1 1 calc R U . . .
S S 0.02417(7) 0.26309(4) 0.20525(4) 0.00890(11) Uani 1 1 d . . . . .
O1S O 0.0860(3) 0.3761(2) 0.18407(17) 0.0388(6) Uani 1 1 d . . . . .
O2S O -0.0173(2) 0.25851(15) 0.09756(14) 0.0159(3) Uani 1 1 d . . . . .
O3S O 0.1625(4) 0.1637(3) 0.2379(2) 0.0568(9) Uani 1 1 d . . . . .
O4S O -0.1321(3) 0.25701(18) 0.29970(16) 0.0263(4) Uani 1 1 d . . . . .
O5W O 0.7197(2) 0.15232(15) 0.08862(15) 0.0169(3) Uani 1 1 d D . . . .
H51W H 0.807(3) 0.171(3) 0.099(3) 0.025 Uiso 1 1 d D U . . .
H52W H 0.727(4) 0.180(3) 0.0162(10) 0.025 Uiso 1 1 d D U . . .
O6W O -0.0020(6) -0.0205(4) 0.5327(4) 0.0365(10) Uani 0.5 1 d . . P . .

loop_
_atom_site_aniso_label
_atom_site_aniso_U_11
_atom_site_aniso_U_22
_atom_site_aniso_U_33
_atom_site_aniso_U_23
_atom_site_aniso_U_13
_atom_site_aniso_U_12
Zn1 0.00913(17) 0.00921(16) 0.00712(16) -0.00242(12) -0.00158(12) -0.00066(12)
O1W 0.0171(11) 0.0169(11) 0.0103(10) -0.0026(8) 0.0014(8) -0.0076(9)
O2W 0.0135(10) 0.0170(11) 0.0119(10) -0.0063(8) -0.0054(8) 0.0006(8)
O1W' 0.0171(11) 0.0169(11) 0.0103(10) -0.0026(8) 0.0014(8) -0.0076(9)
O2W' 0.0135(10) 0.0170(11) 0.0119(10) -0.0063(8) -0.0054(8) 0.0006(8)
N1A 0.0195(10) 0.0142(9) 0.0081(8) -0.0011(7) -0.0057(7) 0.0010(7)
C2A 0.0192(11) 0.0141(10) 0.0096(10) -0.0014(8) -0.0043(8) 0.0018(8)
N3A 0.0140(9) 0.0125(8) 0.0085(8) -0.0019(7) -0.0029(7) 0.0011(7)
C3AA 0.0096(9) 0.0098(9) 0.0092(9) -0.0015(7) -0.0009(7) -0.0008(7)
N4A 0.0106(8) 0.0124(8) 0.0095(8) -0.0021(7) -0.0034(6) -0.0007(6)
C5A 0.0118(10) 0.0116(9) 0.0099(9) -0.0010(7) -0.0029(7) -0.0039(8)
C6A 0.0155(10) 0.0121(9) 0.0095(9) -0.0033(8) -0.0020(8) -0.0026(8)
C7A 0.0123(10) 0.0109(9) 0.0109(9) -0.0032(8) -0.0013(7) -0.0030(8)
N8A 0.0123(8) 0.0102(8) 0.0081(8) -0.0007(6) -0.0037(6) 0.0000(7)
C51A 0.0214(11) 0.0161(10) 0.0102(10) -0.0016(8) -0.0082(8) -0.0011(9)
N71A 0.0209(10) 0.0117(9) 0.0118(9) -0.0040(7) -0.0050(7) 0.0037(7)
Zn2 0.01019(17) 0.00947(16) 0.00642(16) -0.00179(12) -0.00292(12) 0.00046(12)
O3W 0.0110(7) 0.0126(7) 0.0152(8) -0.0004(6) -0.0020(6) -0.0023(6)
O4W 0.0097(7) 0.0189(8) 0.0161(8) 0.0039(6) -0.0034(6) -0.0011(6)
N1B 0.0133(9) 0.0106(8) 0.0101(8) -0.0032(7) -0.0045(7) 0.0022(7)
C2B 0.0138(10) 0.0127(9) 0.0105(10) -0.0043(8) -0.0052(8) 0.0017(8)
N3B 0.0152(9) 0.0119(8) 0.0101(8) -0.0049(7) -0.0055(7) 0.0024(7)
C3AB 0.0125(9) 0.0103(9) 0.0067(9) -0.0020(7) -0.0036(7) -0.0023(7)
N4B 0.0128(9) 0.0104(8) 0.0106(8) -0.0016(7) -0.0051(7) 0.0001(7)
C5B 0.0114(10) 0.0095(9) 0.0147(10) -0.0029(8) -0.0030(8) -0.0026(7)
C6B 0.0136(10) 0.0115(9) 0.0132(10) -0.0058(8) -0.0022(8) 0.0007(8)
C7B 0.0113(10) 0.0133(9) 0.0095(9) -0.0058(8) -0.0008(7) -0.0027(8)
N8B 0.0103(8) 0.0097(8) 0.0082(8) -0.0033(6) -0.0033(6) 0.0010(6)
C51B 0.0144(10) 0.0118(10) 0.0162(10) -0.0020(8) -0.0040(8) 0.0010(8)
N71B 0.0173(9) 0.0176(9) 0.0090(8) -0.0070(7) -0.0031(7) 0.0034(7)
S 0.0095(2) 0.0099(2) 0.0065(2) -0.00287(17) -0.00084(17) -0.00025(17)
O1S 0.0676(16) 0.0381(12) 0.0202(10) -0.0156(9) 0.0141(10) -0.0425(12)
O2S 0.0177(8) 0.0192(8) 0.0137(8) -0.0089(6) -0.0079(6) 0.0028(6)
O3S 0.0613(16) 0.0726(18) 0.0341(13) -0.0370(13) -0.0384(12) 0.0556(14)
O4S 0.0270(10) 0.0350(11) 0.0207(9) -0.0191(8) 0.0153(7) -0.0193(8)
O5W 0.0216(9) 0.0141(8) 0.0124(8) -0.0007(6) -0.0044(7) -0.0008(6)
O6W 0.033(2) 0.041(3) 0.026(2) 0.003(2) -0.008(2) -0.004(2)

loop_
_atom_type_symbol
_atom_type_description
_atom_type_scat_dispersion_real
_atom_type_scat_dispersion_imag
_atom_type_scat_source
C C 0.0033 0.0016 'International Tables Vol C Tables 4.2.6.8 and 6.1.1.4'
H H 0.0000 0.0000 'International Tables Vol C Tables 4.2.6.8 and 6.1.1.4'
N N 0.0061 0.0033 'International Tables Vol C Tables 4.2.6.8 and 6.1.1.4'
O O 0.0106 0.0060 'International Tables Vol C Tables 4.2.6.8 and 6.1.1.4'
S S 0.1246 0.1234 'International Tables Vol C Tables 4.2.6.8 and 6.1.1.4'
Zn Zn 0.2839 1.4301 'International Tables Vol C Tables 4.2.6.8 and 6.1.1.4'

loop_
_geom_angle_atom_site_label_1
_geom_angle_atom_site_label_2
_geom_angle_atom_site_label_3
_geom_angle
_geom_angle_site_symmetry_1
_geom_angle_site_symmetry_3
O1W' Zn1 O2W' 93.92(16) . .
O1W' Zn1 O2W' 86.08(16) 2_656 .
O2W' Zn1 O2W' 180.0 2_656 .
O1W Zn1 O1W 180.0 2_656 .
O1W' Zn1 N3A 82.78(12) . .
O1W' Zn1 N3A 97.22(12) 2_656 .
O2W' Zn1 N3A 93.03(12) 2_656 .
O2W' Zn1 N3A 86.97(12) . .
O1W Zn1 N3A 90.22(9) 2_656 .
O1W Zn1 N3A 89.78(9) . .
O1W Zn1 N3A 89.78(9) 2_656 2_656
O1W Zn1 N3A 90.22(9) . 2_656
N3A Zn1 N3A 180.0 . 2_656
O1W Zn1 O2W 93.50(10) 2_656 2_656
O1W Zn1 O2W 86.50(10) . 2_656
N3A Zn1 O2W 87.15(9) . 2_656
N3A Zn1 O2W 92.85(9) 2_656 2_656
O1W Zn1 O2W 86.49(10) 2_656 .
O1W Zn1 O2W 93.50(10) . .
N3A Zn1 O2W 92.85(9) . .
N3A Zn1 O2W 87.15(9) 2_656 .
O2W Zn1 O2W 180.0 2_656 .
C2A N1A N8A 101.54(17) . .
N1A C2A N3A 116.2(2) . .
N1A C2A H2A 121.9 . .
N3A C2A H2A 121.9 . .
C3AA N3A C2A 103.45(18) . .
C3AA N3A Zn1 125.09(14) . .
C2A N3A Zn1 129.97(15) . .
N4A C3AA N3A 128.4(2) . .
N4A C3AA N8A 123.40(19) . .
N3A C3AA N8A 108.22(18) . .
C3AA N4A C5A 115.31(18) . .
N4A C5A C6A 123.62(19) . .
N4A C5A C51A 115.48(19) . .
C6A C5A C51A 120.9(2) . .
C5A C6A C7A 120.3(2) . .
C5A C6A H6A 119.8 . .
C7A C6A H6A 119.8 . .
N71A C7A N8A 118.25(19) . .
N71A C7A C6A 127.1(2) . .
N8A C7A C6A 114.60(19) . .
C7A N8A C3AA 122.70(18) . .
C7A N8A N1A 126.67(18) . .
C3AA N8A N1A 110.58(17) . .
C5A C51A H51A 109.5 . .
C5A C51A H51B 109.5 . .
H51A C51A H51B 109.5 . .
C5A C51A H51C 109.5 . .
H51A C51A H51C 109.5 . .
H51B C51A H51C 109.5 . .
C7A N71A H71A 120.0 . .
C7A N71A H71B 120.0 . .
H71A N71A H71B 120.0 . .
O3W Zn2 O3W 180.0 2_665 .
O3W Zn2 O4W 89.30(6) 2_665 2_665
O3W Zn2 O4W 90.70(6) . 2_665
O3W Zn2 O4W 90.70(6) 2_665 .
O3W Zn2 O4W 89.30(6) . .
O4W Zn2 O4W 180.0 2_665 .
O3W Zn2 N3B 95.20(7) 2_665 .
O3W Zn2 N3B 84.80(7) . .
O4W Zn2 N3B 87.42(7) 2_665 .
O4W Zn2 N3B 92.58(7) . .
O3W Zn2 N3B 84.80(7) 2_665 2_665
O3W Zn2 N3B 95.20(7) . 2_665
O4W Zn2 N3B 92.58(7) 2_665 2_665
O4W Zn2 N3B 87.42(7) . 2_665
N3B Zn2 N3B 180.0 . 2_665
Zn2 O3W H31W 121(2) . .
Zn2 O3W H32W 120(2) . .
H31W O3W H32W 105(3) . .
Zn2 O4W H41W 136(2) . .
Zn2 O4W H42W 117(2) . .
H41W O4W H42W 103(3) . .
C2B N1B N8B 101.35(17) . .
N1B C2B N3B 116.28(19) . .
N1B C2B H2B 121.9 . .
N3B C2B H2B 121.9 . .
C3AB N3B C2B 103.50(17) . .
C3AB N3B Zn2 137.52(14) . .
C2B N3B Zn2 117.89(14) . .
N4B C3AB N3B 129.66(19) . .
N4B C3AB N8B 122.39(19) . .
N3B C3AB N8B 107.94(18) . .
C3AB N4B C5B 115.63(18) . .
N4B C5B C6B 124.0(2) . .
N4B C5B C51B 116.47(19) . .
C6B C5B C51B 119.49(19) . .
C5B C6B C7B 120.2(2) . .
C5B C6B H6B 119.9 . .
C7B C6B H6B 119.9 . .
N71B C7B N8B 118.07(19) . .
N71B C7B C6B 127.7(2) . .
N8B C7B C6B 114.23(19) . .
N1B N8B C7B 125.59(18) . .
N1B N8B C3AB 110.93(17) . .
C7B N8B C3AB 123.46(18) . .
C5B C51B H51D 109.5 . .
C5B C51B H51E 109.5 . .
H51D C51B H51E 109.5 . .
C5B C51B H51F 109.5 . .
H51D C51B H51F 109.5 . .
H51E C51B H51F 109.5 . .
C7B N71B H71C 120.0 . .
C7B N71B H71D 120.0 . .
H71C N71B H71D 120.0 . .
O3S S O4S 110.48(16) . .
O3S S O1S 108.56(18) . .
O4S S O1S 109.02(12) . .
O3S S O2S 109.24(11) . .
O4S S O2S 110.10(11) . .
O1S S O2S 109.42(11) . .
H51W O5W H52W 103(3) . .

loop_
_geom_bond_atom_site_label_1
_geom_bond_atom_site_label_2
_geom_bond_distance
_geom_bond_site_symmetry_2
Zn1 O1W' 2.095(4) .
Zn1 O1W' 2.095(4) 2_656
Zn1 O2W' 2.111(4) 2_656
Zn1 O2W' 2.111(4) .
Zn1 O1W 2.136(3) 2_656
Zn1 O1W 2.136(3) .
Zn1 N3A 2.1455(18) .
Zn1 N3A 2.1455(18) 2_656
Zn1 O2W 2.152(3) 2_656
Zn1 O2W 2.152(3) .
N1A C2A 1.325(3) .
N1A N8A 1.379(2) .
C2A N3A 1.360(3) .
C2A H2A 0.9500 .
N3A C3AA 1.349(3) .
C3AA N4A 1.332(3) .
C3AA N8A 1.373(3) .
N4A C5A 1.355(3) .
C5A C6A 1.391(3) .
C5A C51A 1.497(3) .
C6A C7A 1.396(3) .
C6A H6A 0.9500 .
C7A N71A 1.326(3) .
C7A N8A 1.370(3) .
C51A H51A 0.9800 .
C51A H51B 0.9800 .
C51A H51C 0.9800 .
N71A H71A 0.8800 .
N71A H71B 0.8800 .
Zn2 O3W 2.0810(16) 2_665
Zn2 O3W 2.0810(16) .
Zn2 O4W 2.0917(16) 2_665
Zn2 O4W 2.0917(16) .
Zn2 N3B 2.2075(18) .
Zn2 N3B 2.2076(18) 2_665
O3W H31W 0.838(10) .
O3W H32W 0.841(10) .
O4W H41W 0.838(10) .
O4W H42W 0.841(10) .
N1B C2B 1.325(3) .
N1B N8B 1.372(2) .
C2B N3B 1.360(3) .
C2B H2B 0.9500 .
N3B C3AB 1.345(3) .
C3AB N4B 1.337(3) .
C3AB N8B 1.376(3) .
N4B C5B 1.351(3) .
C5B C6B 1.391(3) .
C5B C51B 1.502(3) .
C6B C7B 1.396(3) .
C6B H6B 0.9500 .
C7B N71B 1.324(3) .
C7B N8B 1.374(3) .
C51B H51D 0.9800 .
C51B H51E 0.9800 .
C51B H51F 0.9800 .
N71B H71C 0.8800 .
N71B H71D 0.8800 .
S O3S 1.454(2) .
S O4S 1.4685(17) .
S O1S 1.4690(19) .
S O2S 1.4713(16) .
O5W H51W 0.838(10) .
O5W H52W 0.840(10) .
O6W O6W 0.796(8) 2_556

loop_
_geom_hbond_atom_site_label_D
_geom_hbond_atom_site_label_H
_geom_hbond_atom_site_label_A
_geom_hbond_distance_DH
_geom_hbond_distance_HA
_geom_hbond_distance_DA
_geom_hbond_angle_DHA
_geom_hbond_site_symmetry_A
_geom_hbond_publ_flag
N71A H71A N1A 0.88 2.27 3.022(3) 143.2 2_566 yes
N71A H71B O1S 0.88 1.91 2.762(3) 161.7 2_566 yes
O3W H31W O1S 0.838(10) 2.17(2) 2.893(3) 144(3) . yes
O3W H32W O5W 0.841(10) 1.833(11) 2.666(2) 171(3) . yes
O4W H41W O2S 0.838(10) 1.908(11) 2.742(2) 173(3) 2_565 yes
O4W H42W O1S 0.841(10) 1.879(14) 2.696(3) 164(3) . yes
N71B H71C N1B 0.88 2.16 2.951(3) 149.5 2_666 yes
N71B H71D O4S 0.88 1.99 2.832(3) 160.0 2_566 yes
O5W H51W O2S 0.838(10) 1.943(14) 2.757(2) 164(3) 1_655 yes
O5W H52W N4B 0.840(10) 1.965(11) 2.804(2) 176(3) 2_665 yes
